data_4076515
loop_
_publ_author_name
'Ni, Qing-Ling'
'Jiang, Xuan-Feng'
'Huang, Ting-Hong'
'Wang, Xiu-Jian'
'Gui, Liu-Cheng'
'Yang, Kun-Guo'

_publ_section_title
;
 Gold(I) Chloride Complexes of Polyphosphine Ligands with Electron-Rich
 Arene Spacer: Gold--Arene Interactions
;
_journal_issue 6
_journal_name_full Organometallics
_journal_page_first 2343
_journal_paper_doi 10.1021/om201276w
_journal_volume 31
_journal_year 2012
_chemical_formula_sum 'C64 H56 Au4 Cl4 N2 O0 P4'
_chemical_formula_weight 1906.65
_chemical_name_systematic
; 
 ? 
;
_space_group_IT_number 14
_symmetry_cell_setting monoclinic
_symmetry_space_group_name_Hall '-P 2ybc'
_symmetry_space_group_name_H-M 'P 1 21/c 1'
_atom_sites_solution_hydrogens geom
_atom_sites_solution_primary direct
_atom_sites_solution_secondary difmap
_audit_creation_method SHELXL-97
_cell_angle_alpha 90.00
_cell_angle_beta 117.887(3)
_cell_angle_gamma 90.00
_cell_formula_units_Z 2
_cell_length_a 17.476(3)
_cell_length_b 11.628(2)
_cell_length_c 17.143(3)
_cell_measurement_temperature 110(2)
_cell_volume 3079.1(9)
_computing_structure_refinement 'SHELXL-97 (Sheldrick, 1997)'
_computing_structure_solution 'SHELXS-97 (Sheldrick, 1990)'
_diffrn_ambient_temperature 110(2)
_diffrn_measured_fraction_theta_full 0.983
_diffrn_measured_fraction_theta_max 0.983
_diffrn_radiation_monochromator graphite
_diffrn_radiation_source 'fine-focus sealed tube'
_diffrn_radiation_type MoK\a
_diffrn_radiation_wavelength 0.71073
_diffrn_reflns_av_R_equivalents 0.0545
_diffrn_reflns_av_sigmaI/netI 0.0750
_diffrn_reflns_limit_h_max 21
_diffrn_reflns_limit_h_min -21
_diffrn_reflns_limit_k_max 14
_diffrn_reflns_limit_k_min -8
_diffrn_reflns_limit_l_max 21
_diffrn_reflns_limit_l_min -20
_diffrn_reflns_number 15186
_diffrn_reflns_theta_full 27.04
_diffrn_reflns_theta_max 27.04
_diffrn_reflns_theta_min 1.32
_exptl_absorpt_coefficient_mu 9.818
_exptl_absorpt_correction_T_max 0.5072
_exptl_absorpt_correction_T_min 0.1044
_exptl_absorpt_correction_type multi-scan
_exptl_crystal_colour colorless
_exptl_crystal_density_diffrn 2.056
_exptl_crystal_density_method 'not measured'
_exptl_crystal_description plate
_exptl_crystal_F_000 1796
_exptl_crystal_size_max 0.42
_exptl_crystal_size_mid 0.40
_exptl_crystal_size_min 0.08
_refine_diff_density_max 2.293
_refine_diff_density_min -3.834
_refine_diff_density_rms 0.297
_refine_ls_extinction_method none
_refine_ls_goodness_of_fit_ref 1.021
_refine_ls_hydrogen_treatment constr
_refine_ls_matrix_type full
_refine_ls_number_parameters 316
_refine_ls_number_reflns 6635
_refine_ls_number_restraints 0
_refine_ls_restrained_S_all 1.021
_refine_ls_R_factor_all 0.0712
_refine_ls_R_factor_gt 0.0433
_refine_ls_shift/su_max 0.001
_refine_ls_shift/su_mean 0.000
_refine_ls_structure_factor_coef Fsqd
_refine_ls_weighting_details 'calc w=1/[\s^2^(Fo^2^)+(0.0654P)^2^+7.4298P] where P=(Fo^2^+2Fc^2^)/3'
_refine_ls_weighting_scheme calc
_refine_ls_wR_factor_gt 0.1051
_refine_ls_wR_factor_ref 0.1244
_reflns_number_gt 4913
_reflns_number_total 6635
_reflns_threshold_expression >2sigma(I)
_cod_data_source_file om201276w_si_005.cif
_cod_data_source_block 1
_cod_depositor_comments
;
The following automatic conversions were performed:

'_symmetry_cell_setting' value 'MONOCLINIC' changed to 'monoclinic'
according to /home/saulius/struct/CIF-dictionaries/cif_core.dic
dictionary named 'cif_core.dic' version 2.4.1 from 2010-06-29.

Automatic conversion script
Id: cif_fix_values 1715 2011-07-08 13:25:40Z adriana 
;
_cod_original_cell_volume 3079.1(10)
_cod_original_sg_symbol_H-M 'P 21/c'
_cod_database_code 4076515

loop_
_symmetry_equiv_pos_as_xyz
'x, y, z'
'-x, y+1/2, -z+1/2'
'-x, -y, -z'
'x, -y-1/2, z-1/2'

loop_
_atom_site_label
_atom_site_type_symbol
_atom_site_fract_x
_atom_site_fract_y
_atom_site_fract_z
_atom_site_U_iso_or_equiv
_atom_site_adp_type
_atom_site_occupancy
_atom_site_symmetry_multiplicity
_atom_site_calc_flag
_atom_site_refinement_flags
Au1 Au 0.11328(2) 0.80282(3) 0.37328(2) 0.01463(11) Uani 1 1 d .
Au2 Au 0.39743(2) 0.37637(3) 0.49882(2) 0.01631(11) Uani 1 1 d .
P1 P 0.23960(14) 0.7618(2) 0.37745(14) 0.0129(5) Uani 1 1 d .
P2 P 0.27651(15) 0.3223(2) 0.38031(14) 0.0144(5) Uani 1 1 d .
Cl1 Cl -0.01556(14) 0.8430(2) 0.37321(14) 0.0213(5) Uani 1 1 d .
Cl2 Cl 0.52080(15) 0.4355(2) 0.61980(15) 0.0259(5) Uani 1 1 d .
N1 N 0.2090(5) 0.5351(6) 0.3762(5) 0.0169(16) Uani 1 1 d .
C1 C 0.1510(6) 0.5213(8) 0.4132(6) 0.0148(18) Uani 1 1 d .
C2 C 0.1713(7) 0.5607(10) 0.4962(6) 0.031(3) Uani 1 1 d .
H2A H 0.2256 0.5968 0.5308 0.037 Uiso 1 1 calc R
C3 C 0.1131(7) 0.5485(11) 0.5305(6) 0.032(3) Uani 1 1 d .
H3A H 0.1311 0.5711 0.5898 0.038 Uiso 1 1 calc R
C4 C 0.0306(5) 0.5047(8) 0.4816(6) 0.0128(18) Uani 1 1 d .
C5 C 0.0102(6) 0.4629(9) 0.3977(6) 0.026(2) Uani 1 1 d .
H5A H -0.0447 0.4286 0.3623 0.032 Uiso 1 1 calc R
C6 C 0.0701(6) 0.4712(9) 0.3657(6) 0.023(2) Uani 1 1 d .
H6A H 0.0549 0.4412 0.3088 0.028 Uiso 1 1 calc R
C7 C 0.2784(6) 0.6136(8) 0.4198(6) 0.0173(19) Uani 1 1 d .
H7A H 0.3272 0.5926 0.4086 0.021 Uiso 1 1 calc R
H7B H 0.2989 0.6107 0.4843 0.021 Uiso 1 1 calc R
C8 C 0.2378(5) 0.7497(8) 0.2695(6) 0.0163(19) Uani 1 1 d .
C9 C 0.1560(7) 0.7122(9) 0.2007(6) 0.023(2) Uani 1 1 d .
H9A H 0.1050 0.7114 0.2074 0.028 Uiso 1 1 calc R
C10 C 0.1561(8) 0.6764(11) 0.1219(6) 0.039(3) Uani 1 1 d .
H10A H 0.1033 0.6535 0.0729 0.047 Uiso 1 1 calc R
C11 C 0.2317(8) 0.6743(11) 0.1147(7) 0.042(3) Uani 1 1 d .
H11A H 0.2304 0.6457 0.0622 0.051 Uiso 1 1 calc R
C12 C 0.3084(7) 0.7126(10) 0.1820(7) 0.035(3) Uani 1 1 d .
H12A H 0.3591 0.7143 0.1749 0.042 Uiso 1 1 calc R
C13 C 0.3115(6) 0.7493(9) 0.2612(6) 0.022(2) Uani 1 1 d .
H13A H 0.3647 0.7737 0.3088 0.027 Uiso 1 1 calc R
C14 C 0.3293(6) 0.8535(8) 0.4510(6) 0.0152(19) Uani 1 1 d .
C15 C 0.3100(6) 0.9594(8) 0.4751(6) 0.019(2) Uani 1 1 d .
H15A H 0.2519 0.9860 0.4487 0.023 Uiso 1 1 calc R
C16 C 0.3762(6) 1.0264(9) 0.5383(6) 0.022(2) Uani 1 1 d .
H16A H 0.3635 1.0999 0.5535 0.027 Uiso 1 1 calc R
C17 C 0.4607(7) 0.9853(9) 0.5789(6) 0.027(2) Uani 1 1 d .
H17A H 0.5062 1.0307 0.6217 0.032 Uiso 1 1 calc R
C18 C 0.4776(6) 0.8794(9) 0.5567(6) 0.025(2) Uani 1 1 d .
H18A H 0.5352 0.8507 0.5857 0.030 Uiso 1 1 calc R
C19 C 0.4131(6) 0.8126(9) 0.4929(6) 0.024(2) Uani 1 1 d .
H19A H 0.4265 0.7392 0.4781 0.029 Uiso 1 1 calc R
C20 C 0.21250(17) 0.4486(2) 0.31837(17) 0.0146(18) Uani 1 1 d .
H20A H 0.2387 0.4817 0.2832 0.018 Uiso 1 1 calc R
H20B H 0.1529 0.4238 0.2770 0.018 Uiso 1 1 calc R
C21 C 0.20162(17) 0.2405(2) 0.40458(17) 0.0166(19) Uani 1 1 d R
C22 C 0.21580(17) 0.2372(2) 0.49138(17) 0.022(2) Uani 1 1 d R
H22A H 0.2649 0.2746 0.5365 0.026 Uiso 1 1 calc R
C23 C 0.15816(17) 0.1792(2) 0.51216(17) 0.029(2) Uani 1 1 d R
H23A H 0.1679 0.1770 0.5715 0.035 Uiso 1 1 d R
C24 C 0.08633(17) 0.1246(2) 0.44613(17) 0.036(3) Uani 1 1 d R
H24A H 0.0469 0.0849 0.4603 0.043 Uiso 1 1 d R
C25 C 0.07214(17) 0.1279(2) 0.35933(17) 0.028(2) Uani 1 1 d R
H25A H 0.0230 0.0905 0.3142 0.034 Uiso 1 1 d R
C26 C 0.12978(17) 0.1859(2) 0.33855(17) 0.021(2) Uani 1 1 d R
H26A H 0.1201 0.1881 0.2792 0.025 Uiso 1 1 d R
C27 C 0.30084(17) 0.2415(2) 0.30359(17) 0.0178(19) Uani 1 1 d R
C28 C 0.35334(17) 0.2956(2) 0.27393(17) 0.021(2) Uani 1 1 d R
H28A H 0.3688 0.3740 0.2880 0.025 Uiso 1 1 d R
C29 C 0.38318(17) 0.2348(2) 0.22370(17) 0.030(2) Uani 1 1 d R
H29A H 0.4191 0.2718 0.2034 0.036 Uiso 1 1 d R
C30 C 0.36052(17) 0.1200(2) 0.20314(17) 0.034(3) Uani 1 1 d R
H30A H 0.3809 0.0785 0.1688 0.041 Uiso 1 1 d R
C31 C 0.30801(17) 0.0660(2) 0.23281(17) 0.028(2) Uani 1 1 d R
H31A H 0.2925 -0.0125 0.2187 0.034 Uiso 1 1 d R
C32 C 0.27817(17) 0.1267(2) 0.28303(17) 0.021(2) Uani 1 1 d R
H32A H 0.2423 0.0898 0.3033 0.025 Uiso 1 1 d R

loop_
_atom_site_aniso_label
_atom_site_aniso_U_11
_atom_site_aniso_U_22
_atom_site_aniso_U_33
_atom_site_aniso_U_23
_atom_site_aniso_U_13
_atom_site_aniso_U_12
Au1 0.01098(18) 0.0208(2) 0.01267(17) 0.00022(13) 0.00600(14) 0.00115(14)
Au2 0.01265(19) 0.0216(2) 0.01404(18) -0.00052(13) 0.00572(14) 0.00072(14)
P1 0.0107(11) 0.0182(12) 0.0122(10) 0.0005(9) 0.0072(9) 0.0011(9)
P2 0.0157(12) 0.0146(12) 0.0133(11) -0.0006(9) 0.0071(9) -0.0012(9)
Cl1 0.0122(11) 0.0350(14) 0.0190(11) -0.0004(9) 0.0093(9) 0.0023(10)
Cl2 0.0157(11) 0.0391(15) 0.0201(11) -0.0034(10) 0.0060(9) -0.0036(11)
N1 0.020(4) 0.017(4) 0.014(4) -0.006(3) 0.008(3) -0.004(3)
C1 0.012(4) 0.015(5) 0.015(4) 0.006(3) 0.005(4) 0.002(4)
C2 0.022(5) 0.053(7) 0.017(5) -0.012(5) 0.008(4) -0.010(5)
C3 0.028(6) 0.060(8) 0.021(5) -0.006(5) 0.021(5) -0.016(6)
C4 0.003(4) 0.020(5) 0.019(4) 0.000(3) 0.008(3) -0.007(3)
C5 0.014(5) 0.038(6) 0.022(5) -0.006(4) 0.005(4) -0.006(4)
C6 0.013(5) 0.038(6) 0.020(5) -0.013(4) 0.009(4) -0.013(4)
C7 0.021(5) 0.018(5) 0.012(4) 0.002(3) 0.006(4) 0.004(4)
C8 0.008(4) 0.024(5) 0.021(4) 0.010(4) 0.010(4) 0.009(4)
C9 0.025(5) 0.032(6) 0.016(5) 0.000(4) 0.013(4) -0.002(4)
C10 0.048(7) 0.056(8) 0.009(5) -0.010(5) 0.010(5) -0.010(6)
C11 0.054(8) 0.060(8) 0.013(5) 0.007(5) 0.017(5) 0.032(7)
C12 0.033(6) 0.054(8) 0.026(6) 0.009(5) 0.022(5) 0.015(6)
C13 0.018(5) 0.032(6) 0.020(5) 0.006(4) 0.012(4) 0.008(4)
C14 0.011(4) 0.021(5) 0.015(4) 0.000(3) 0.007(4) -0.005(4)
C15 0.017(5) 0.016(5) 0.019(5) 0.004(4) 0.005(4) 0.001(4)
C16 0.023(5) 0.021(5) 0.022(5) -0.003(4) 0.010(4) 0.003(4)
C17 0.025(5) 0.033(6) 0.017(5) -0.006(4) 0.004(4) -0.001(5)
C18 0.008(4) 0.035(6) 0.025(5) -0.007(4) 0.003(4) 0.000(4)
C19 0.024(5) 0.023(6) 0.027(5) -0.001(4) 0.012(4) 0.000(4)
C20 0.009(4) 0.025(5) 0.017(4) 0.003(4) 0.012(4) -0.003(4)
C21 0.018(5) 0.013(5) 0.017(4) 0.002(3) 0.007(4) 0.007(4)
C22 0.023(5) 0.025(5) 0.019(5) -0.001(4) 0.010(4) 0.002(4)
C23 0.040(7) 0.022(6) 0.033(6) 0.003(4) 0.025(5) 0.004(5)
C24 0.020(5) 0.043(7) 0.063(8) 0.010(6) 0.035(6) 0.001(5)
C25 0.020(5) 0.024(6) 0.039(6) -0.002(4) 0.014(5) -0.012(4)
C26 0.010(4) 0.033(6) 0.029(5) -0.001(4) 0.016(4) 0.003(4)
C27 0.016(5) 0.019(5) 0.011(4) 0.001(3) 0.000(4) 0.007(4)
C28 0.021(5) 0.027(6) 0.017(5) 0.002(4) 0.010(4) -0.002(4)
C29 0.027(6) 0.045(7) 0.019(5) 0.005(4) 0.012(4) 0.011(5)
C30 0.060(8) 0.029(6) 0.015(5) 0.000(4) 0.019(5) 0.018(6)
C31 0.036(6) 0.023(6) 0.023(5) -0.001(4) 0.013(5) 0.008(5)
C32 0.018(5) 0.033(6) 0.014(4) -0.004(4) 0.008(4) 0.001(4)

loop_
_atom_type_symbol
_atom_type_description
_atom_type_scat_dispersion_real
_atom_type_scat_dispersion_imag
_atom_type_scat_source
C C 0.0033 0.0016 'International Tables Vol C Tables 4.2.6.8 and 6.1.1.4'
H H 0.0000 0.0000 'International Tables Vol C Tables 4.2.6.8 and 6.1.1.4'
N N 0.0061 0.0033 'International Tables Vol C Tables 4.2.6.8 and 6.1.1.4'
O O 0.0106 0.0060 'International Tables Vol C Tables 4.2.6.8 and 6.1.1.4'
P P 0.1023 0.0942 'International Tables Vol C Tables 4.2.6.8 and 6.1.1.4'
Cl Cl 0.1484 0.1585 'International Tables Vol C Tables 4.2.6.8 and 6.1.1.4'
Au Au -2.0133 8.8022 'International Tables Vol C Tables 4.2.6.8 and 6.1.1.4'

loop_
_geom_angle_atom_site_label_1
_geom_angle_atom_site_label_2
_geom_angle_atom_site_label_3
_geom_angle
_geom_angle_site_symmetry_3
P1 Au1 Cl1 178.28(8) .
P2 Au2 Cl2 178.91(9) .
C14 P1 C8 110.1(4) .
C14 P1 C7 103.4(4) .
C8 P1 C7 98.7(4) .
C14 P1 Au1 114.6(3) .
C8 P1 Au1 115.7(3) .
C7 P1 Au1 112.5(3) .
C21 P2 C27 109.42(19) .
C21 P2 C20 103.87(18) .
C27 P2 C20 106.12(17) .
C21 P2 Au2 114.60(14) .
C27 P2 Au2 111.20(14) .
C20 P2 Au2 111.07(14) .
C7 N1 C20 120.9(6) .
C7 N1 C1 116.4(7) .
C20 N1 C1 119.7(6) .
C2 C1 C6 116.6(9) .
C2 C1 N1 121.8(8) .
C6 C1 N1 121.6(8) .
C1 C2 C3 120.9(9) .
C1 C2 H2A 119.5 .
C3 C2 H2A 119.5 .
C4 C3 C2 122.7(9) .
C4 C3 H3A 118.6 .
C2 C3 H3A 118.6 .
C3 C4 C5 116.3(8) .
C3 C4 C4 121.8(10) 3_566
C5 C4 C4 121.8(10) 3_566
C6 C5 C4 120.2(9) .
C6 C5 H5A 119.9 .
C4 C5 H5A 119.9 .
C1 C6 C5 123.0(9) .
C1 C6 H6A 118.5 .
C5 C6 H6A 118.5 .
N1 C7 P1 108.9(6) .
N1 C7 H7A 109.9 .
P1 C7 H7A 109.9 .
N1 C7 H7B 109.9 .
P1 C7 H7B 109.9 .
H7A C7 H7B 108.3 .
C13 C8 C9 122.8(9) .
C13 C8 P1 122.3(7) .
C9 C8 P1 113.1(6) .
C10 C9 C8 115.4(9) .
C10 C9 H9A 122.3 .
C8 C9 H9A 122.3 .
C11 C10 C9 121.2(10) .
C11 C10 H10A 119.4 .
C9 C10 H10A 119.4 .
C12 C11 C10 121.3(10) .
C12 C11 H11A 119.4 .
C10 C11 H11A 119.4 .
C11 C12 C13 119.6(10) .
C11 C12 H12A 120.2 .
C13 C12 H12A 120.2 .
C8 C13 C12 119.6(9) .
C8 C13 H13A 120.2 .
C12 C13 H13A 120.2 .
C19 C14 C15 119.8(9) .
C19 C14 P1 121.2(7) .
C15 C14 P1 118.2(7) .
C14 C15 C16 119.8(9) .
C14 C15 H15A 120.1 .
C16 C15 H15A 120.1 .
C17 C16 C15 119.9(9) .
C17 C16 H16A 120.1 .
C15 C16 H16A 120.1 .
C18 C17 C16 119.3(9) .
C18 C17 H17A 120.4 .
C16 C17 H17A 120.4 .
C17 C18 C19 121.7(9) .
C17 C18 H18A 119.1 .
C19 C18 H18A 119.1 .
C14 C19 C18 119.5(9) .
C14 C19 H19A 120.3 .
C18 C19 H19A 120.3 .
N1 C20 P2 111.7(3) .
N1 C20 H20A 109.3 .
P2 C20 H20A 109.3 .
N1 C20 H20B 109.3 .
P2 C20 H20B 109.3 .
H20A C20 H20B 107.9 .
C22 C21 C26 120.0 .
C22 C21 P2 118.23(11) .
C26 C21 P2 121.73(11) .
C23 C22 C21 120.0 .
C23 C22 H22A 120.0 .
C21 C22 H22A 120.0 .
C22 C23 C24 120.0 .
C22 C23 H23A 120.0 .
C24 C23 H23A 120.0 .
C25 C24 C23 120.0 .
C25 C24 H24A 120.0 .
C23 C24 H24A 120.0 .
C24 C25 C26 120.0 .
C24 C25 H25A 120.0 .
C26 C25 H25A 120.0 .
C25 C26 C21 120.0 .
C25 C26 H26A 120.0 .
C21 C26 H26A 120.0 .
C28 C27 C32 120.0 .
C28 C27 P2 116.63(12) .
C32 C27 P2 122.90(12) .
C27 C28 C29 120.0 .
C27 C28 H28A 120.0 .
C29 C28 H28A 120.0 .
C30 C29 C28 120.0 .
C30 C29 H29A 120.0 .
C28 C29 H29A 120.0 .
C29 C30 C31 120.0 .
C29 C30 H30A 120.0 .
C31 C30 H30A 120.0 .
C32 C31 C30 120.0 .
C32 C31 H31A 120.0 .
C30 C31 H31A 120.0 .
C31 C32 C27 120.0 .
C31 C32 H32A 120.0 .
C27 C32 H32A 120.0 .

loop_
_geom_bond_atom_site_label_1
_geom_bond_atom_site_label_2
_geom_bond_distance
_geom_bond_site_symmetry_2
Au1 P1 2.227(2) .
Au1 Cl1 2.299(2) .
Au2 P2 2.230(2) .
Au2 Cl2 2.289(2) .
P1 C14 1.826(9) .
P1 C8 1.841(9) .
P1 C7 1.870(9) .
P2 C21 1.816(4) .
P2 C27 1.821(3) .
P2 C20 1.851(4) .
N1 C7 1.420(11) .
N1 C20 1.433(8) .
N1 C1 1.436(11) .
C1 C2 1.374(13) .
C1 C6 1.386(12) .
C2 C3 1.398(13) .
C2 H2A 0.9500 .
C3 C4 1.383(13) .
C3 H3A 0.9500 .
C4 C5 1.398(13) .
C4 C4 1.477(15) 3_566
C5 C6 1.394(13) .
C5 H5A 0.9500 .
C6 H6A 0.9500 .
C7 H7A 0.9900 .
C7 H7B 0.9900 .
C8 C13 1.360(12) .
C8 C9 1.432(13) .
C9 C10 1.415(13) .
C9 H9A 0.9500 .
C10 C11 1.382(17) .
C10 H10A 0.9500 .
C11 C12 1.370(16) .
C11 H11A 0.9500 .
C12 C13 1.399(13) .
C12 H12A 0.9500 .
C13 H13A 0.9500 .
C14 C19 1.380(13) .
C14 C15 1.390(13) .
C15 C16 1.395(13) .
C15 H15A 0.9500 .
C16 C17 1.390(13) .
C16 H16A 0.9500 .
C17 C18 1.362(14) .
C17 H17A 0.9500 .
C18 C19 1.385(13) .
C18 H18A 0.9500 .
C19 H19A 0.9500 .
C20 H20A 0.9900 .
C20 H20B 0.9900 .
C21 C22 1.3900 .
C21 C26 1.3901 .
C22 C23 1.3900 .
C22 H22A 0.9500 .
C23 C24 1.3900 .
C23 H23A 0.9499 .
C24 C25 1.3900 .
C24 H24A 0.9501 .
C25 C26 1.3900 .
C25 H25A 0.9501 .
C26 H26A 0.9501 .
C27 C28 1.3899 .
C27 C32 1.3900 .
C28 C29 1.3900 .
C28 H28A 0.9500 .
C29 C30 1.3900 .
C29 H29A 0.9500 .
C30 C31 1.3901 .
C30 H30A 0.9499 .
C31 C32 1.3899 .
C31 H31A 0.9500 .
C32 H32A 0.9500 .
